data_4348359
loop_
_publ_author_name
'Lin, Xiao-Ming'
'Niu, Ji-Liang'
'Lin, Jia'
'Wei, Lei-Ming'
'Hu, Lei'
'Zhang, Gang'
'Cai, Yue-Peng'

_publ_section_title
;
 Lithium-Ion-Battery Anode Materials with Improved Capacity from a
 Metal-Organic Framework.
;
_journal_issue 17
_journal_name_full 'Inorganic chemistry'
_journal_page_first 8244
_journal_page_last 8247
_journal_paper_doi 10.1021/acs.inorgchem.6b01123
_journal_volume 55
_journal_year 2016
_chemical_formula_moiety 'C21 H28 Cd N6 O6, O2'
_chemical_formula_sum 'C21 H33 Cd N6 O8'
_chemical_formula_weight 609.93
_space_group_IT_number 5
_space_group_name_Hall 'C 2y'
_space_group_name_H-M_alt 'C 1 2 1'
_symmetry_cell_setting monoclinic
_symmetry_space_group_name_H-M 'C 1 2 1'
_atom_sites_solution_hydrogens geom
_atom_sites_solution_primary direct
_atom_sites_solution_secondary difmap
_audit_creation_method SHELXL-97
_cell_angle_alpha 90.00
_cell_angle_beta 118.123(4)
_cell_angle_gamma 90.00
_cell_formula_units_Z 4
_cell_length_a 30.353(9)
_cell_length_b 4.8595(13)
_cell_length_c 18.323(5)
_cell_measurement_reflns_used 1114
_cell_measurement_temperature 296(2)
_cell_measurement_theta_max 19.76
_cell_measurement_theta_min 2.39
_cell_volume 2383.6(12)
_computing_structure_refinement 'SHELXL-97 (Sheldrick, 2008)'
_computing_structure_solution 'SHELXS-97 (Sheldrick, 2008)'
_diffrn_ambient_temperature 296(2)
_diffrn_measured_fraction_theta_full 0.988
_diffrn_measured_fraction_theta_max 0.988
_diffrn_measurement_device_type 'Bruker APEX-II CCD'
_diffrn_measurement_method '\f and \w scans'
_diffrn_radiation_monochromator graphite
_diffrn_radiation_source 'fine-focus sealed tube'
_diffrn_radiation_type MoK\a
_diffrn_radiation_wavelength 0.71073
_diffrn_reflns_av_R_equivalents 0.0586
_diffrn_reflns_av_sigmaI/netI 0.0804
_diffrn_reflns_limit_h_max 33
_diffrn_reflns_limit_h_min -33
_diffrn_reflns_limit_k_max 5
_diffrn_reflns_limit_k_min -2
_diffrn_reflns_limit_l_max 20
_diffrn_reflns_limit_l_min -19
_diffrn_reflns_number 5157
_diffrn_reflns_theta_full 23.27
_diffrn_reflns_theta_max 23.27
_diffrn_reflns_theta_min 1.26
_exptl_absorpt_coefficient_mu 0.977
_exptl_absorpt_correction_T_max 0.9087
_exptl_absorpt_correction_T_min 0.8286
_exptl_absorpt_correction_type multi-scan
_exptl_crystal_colour colorless
_exptl_crystal_density_diffrn 1.700
_exptl_crystal_density_method 'not measured'
_exptl_crystal_description bolck
_exptl_crystal_F_000 1252
_exptl_crystal_size_max 0.20
_exptl_crystal_size_mid 0.10
_exptl_crystal_size_min 0.10
_refine_diff_density_max 2.181
_refine_diff_density_min -1.176
_refine_diff_density_rms 0.201
_refine_ls_abs_structure_details 'Flack H D (1983), Acta Cryst. A39, 876-881'
_refine_ls_abs_structure_Flack 0.03(11)
_refine_ls_extinction_coef 0.0100(11)
_refine_ls_extinction_expression Fc^*^=kFc[1+0.001xFc^2^\l^3^/sin(2\q)]^-1/4^
_refine_ls_extinction_method SHELXL
_refine_ls_goodness_of_fit_ref 1.027
_refine_ls_hydrogen_treatment mixed
_refine_ls_matrix_type full
_refine_ls_number_parameters 322
_refine_ls_number_reflns 2401
_refine_ls_number_restraints 15
_refine_ls_restrained_S_all 1.025
_refine_ls_R_factor_all 0.0784
_refine_ls_R_factor_gt 0.0684
_refine_ls_shift/su_max 0.000
_refine_ls_shift/su_mean 0.000
_refine_ls_structure_factor_coef Fsqd
_refine_ls_weighting_details 'calc w=1/[\s^2^(Fo^2^)+(0.1043P)^2^+53.2864P] where P=(Fo^2^+2Fc^2^)/3'
_refine_ls_weighting_scheme calc
_refine_ls_wR_factor_gt 0.1788
_refine_ls_wR_factor_ref 0.1930
_reflns_number_gt 2130
_reflns_number_total 2401
_reflns_threshold_expression >2sigma(I)
_cod_data_source_file ic6b01123_si_002.cif
_cod_data_source_block 1
_cod_original_cell_volume 2383.5(11)
_cod_original_sg_symbol_H-M C2
_cod_database_code 4348359

loop_
_symmetry_equiv_pos_as_xyz
'x, y, z'
'-x, y, -z'
'x+1/2, y+1/2, z'
'-x+1/2, y+1/2, -z'

loop_
_atom_site_label
_atom_site_type_symbol
_atom_site_fract_x
_atom_site_fract_y
_atom_site_fract_z
_atom_site_U_iso_or_equiv
_atom_site_adp_type
_atom_site_occupancy
_atom_site_symmetry_multiplicity
_atom_site_calc_flag
_atom_site_refinement_flags
Cd1 Cd 0.25938(4) 0.2800(3) 0.08613(6) 0.0296(5) Uani 1 1 d .
C1 C -0.1713(5) 1.288(6) 0.0923(7) 0.023(3) Uani 1 1 d U
C2 C -0.1194(6) 1.151(4) 0.1401(10) 0.032(4) Uani 1 1 d U
H2A H -0.1238 0.9506 0.1364 0.038 Uiso 1 1 calc R
C3 C -0.0882(5) 1.232(5) 0.0975(9) 0.035(5) Uani 1 1 d .
H3A H -0.1038 1.1586 0.0418 0.042 Uiso 1 1 calc R
H3B H -0.0878 1.4314 0.0936 0.042 Uiso 1 1 calc R
C4 C -0.0350(7) 1.127(5) 0.1445(11) 0.051(5) Uani 1 1 d .
H4A H -0.0349 0.9277 0.1401 0.061 Uiso 1 1 calc R
H4B H -0.0153 1.2013 0.1199 0.061 Uiso 1 1 calc R
C5 C -0.0399(6) 1.112(5) 0.2731(10) 0.047(5) Uani 1 1 d .
H5A H -0.0229 1.1680 0.3306 0.057 Uiso 1 1 calc R
H5B H -0.0417 0.9124 0.2712 0.057 Uiso 1 1 calc R
C6 C -0.0927(6) 1.233(6) 0.2307(9) 0.041(6) Uani 1 1 d .
H6A H -0.1113 1.1658 0.2580 0.049 Uiso 1 1 calc R
H6B H -0.0908 1.4315 0.2353 0.049 Uiso 1 1 calc R
C7 C 0.0217(7) 1.407(4) 0.2623(11) 0.042(5) Uani 1 1 d .
C8 C 0.0743(7) 1.675(4) 0.3710(10) 0.041(5) Uani 1 1 d .
C9 C 0.0754(6) 1.701(4) 0.2500(10) 0.037(5) Uani 1 1 d .
C10 C 0.1756(7) 1.734(6) 0.7126(11) 0.046(7) Uani 1 1 d .
C11 C 0.1370(7) 1.826(6) 0.6264(10) 0.049(6) Uani 1 1 d .
H11A H 0.1230 2.0009 0.6322 0.059 Uiso 1 1 calc R
C12 C 0.1647(7) 1.879(5) 0.5760(9) 0.046(5) Uani 1 1 d .
H12A H 0.1824 1.7141 0.5753 0.056 Uiso 1 1 calc R
H12B H 0.1892 2.0240 0.6025 0.056 Uiso 1 1 calc R
C13 C 0.1286(8) 1.965(5) 0.4861(11) 0.054(6) Uani 1 1 d .
H13A H 0.1147 2.1455 0.4858 0.064 Uiso 1 1 calc R
H13B H 0.1465 1.9758 0.4542 0.064 Uiso 1 1 calc R
C14 C 0.0603(7) 1.711(5) 0.4917(10) 0.052(8) Uani 1 1 d .
H14A H 0.0369 1.5624 0.4641 0.062 Uiso 1 1 calc R
H14B H 0.0412 1.8733 0.4900 0.062 Uiso 1 1 calc R
C15 C 0.0946(7) 1.631(5) 0.5814(10) 0.051(6) Uani 1 1 d .
H15A H 0.0750 1.6212 0.6105 0.061 Uiso 1 1 calc R
H15B H 0.1081 1.4494 0.5825 0.061 Uiso 1 1 calc R
C16 C 0.2002(6) 1.735(4) 0.1169(8) 0.031(5) Uani 1 1 d .
C17 C 0.1584(6) 1.858(3) 0.1285(9) 0.023(4) Uani 1 1 d .
H17A H 0.1496 2.0360 0.0999 0.027 Uiso 1 1 calc R
C18 C 0.1132(7) 1.684(5) 0.0937(10) 0.047(5) Uani 1 1 d U
H18A H 0.1230 1.4963 0.1125 0.056 Uiso 1 1 calc R
H18B H 0.0987 1.6843 0.0339 0.056 Uiso 1 1 calc R
C19 C 0.0740(6) 1.774(8) 0.1170(10) 0.053(5) Uani 1 1 d U
H19A H 0.0582 1.9409 0.0872 0.063 Uiso 1 1 calc R
H19B H 0.0485 1.6326 0.1007 0.063 Uiso 1 1 calc R
C20 C 0.1356(8) 2.012(5) 0.2400(12) 0.052(6) Uani 1 1 d .
H20A H 0.1475 2.0222 0.2992 0.063 Uiso 1 1 calc R
H20B H 0.1248 2.1935 0.2167 0.063 Uiso 1 1 calc R
C21 C 0.1777(8) 1.910(5) 0.2227(11) 0.050(5) Uani 1 1 d .
H21A H 0.1916 1.7414 0.2530 0.060 Uiso 1 1 calc R
H21B H 0.2041 2.0469 0.2421 0.060 Uiso 1 1 calc R
N1 N -0.0122(5) 1.206(3) 0.2320(8) 0.038(5) Uani 1 1 d .
N2 N 0.0356(6) 1.493(4) 0.3406(9) 0.043(4) Uani 1 1 d .
N3 N 0.0964(5) 1.771(6) 0.3307(8) 0.046(4) Uani 1 1 d .
N4 N 0.0397(5) 1.514(4) 0.2131(9) 0.042(4) Uani 1 1 d .
N5 N 0.0887(5) 1.766(7) 0.4492(7) 0.050(4) Uani 1 1 d .
N6 N 0.0949(5) 1.822(5) 0.2035(8) 0.045(5) Uani 1 1 d .
O1 O -0.1753(5) 1.526(3) 0.1018(8) 0.042(3) Uani 1 1 d .
O2 O -0.2067(4) 1.128(2) 0.0426(7) 0.031(3) Uani 1 1 d .
O3 O 0.1881(6) 1.474(3) 0.7123(9) 0.063(4) Uani 1 1 d .
H3 H 0.2092 1.4638 0.6964 0.095 Uiso 1 1 calc R
O4 O 0.1900(5) 1.868(3) 0.7734(7) 0.040(3) Uani 1 1 d .
O5 O 0.2400(4) 1.866(3) 0.1370(5) 0.031(4) Uani 1 1 d .
O6 O 0.1961(5) 1.495(3) 0.0903(9) 0.048(4) Uani 1 1 d .
O1W O 0.234(3) 1.71(4) 0.459(4) 0.51(10) Uani 1 1 d .
O2W O 0.222(5) 2.41(4) 0.426(7) 0.58(10) Uiso 1 1 d .

loop_
_atom_site_aniso_label
_atom_site_aniso_U_11
_atom_site_aniso_U_22
_atom_site_aniso_U_33
_atom_site_aniso_U_23
_atom_site_aniso_U_13
_atom_site_aniso_U_12
Cd1 0.0327(6) 0.0269(7) 0.0268(6) -0.0003(8) 0.0121(4) 0.0013(8)
C1 0.026(6) 0.016(7) 0.028(6) -0.013(9) 0.012(5) -0.008(8)
C2 0.023(7) 0.024(7) 0.038(7) -0.010(7) 0.005(6) -0.004(7)
C3 0.031(8) 0.033(16) 0.025(7) -0.004(9) 0.001(6) 0.003(9)
C4 0.043(11) 0.052(14) 0.047(11) -0.024(10) 0.014(9) -0.014(10)
C5 0.033(10) 0.064(15) 0.030(9) 0.013(10) 0.002(8) -0.001(10)
C6 0.043(9) 0.057(19) 0.029(7) 0.005(10) 0.023(7) 0.002(11)
C7 0.029(10) 0.052(12) 0.046(11) -0.009(10) 0.019(9) 0.012(10)
C8 0.039(10) 0.034(11) 0.033(10) -0.004(8) 0.002(8) 0.000(8)
C9 0.036(9) 0.040(15) 0.029(9) -0.004(8) 0.010(7) 0.016(8)
C10 0.043(9) 0.05(2) 0.037(10) -0.001(12) 0.015(8) 0.008(12)
C11 0.064(11) 0.047(18) 0.041(9) 0.003(12) 0.029(9) 0.015(13)
C12 0.054(11) 0.054(15) 0.020(8) -0.002(8) 0.008(8) -0.014(10)
C13 0.064(13) 0.059(15) 0.034(10) -0.011(10) 0.020(10) -0.013(12)
C14 0.035(9) 0.08(2) 0.032(9) 0.013(11) 0.009(7) 0.007(11)
C15 0.045(11) 0.078(16) 0.029(10) 0.012(10) 0.017(9) 0.001(11)
C16 0.048(10) 0.024(16) 0.015(6) 0.014(8) 0.010(6) 0.011(9)
C17 0.038(9) 0.011(10) 0.026(7) 0.005(6) 0.021(7) 0.004(6)
C18 0.058(12) 0.053(14) 0.027(8) -0.005(8) 0.017(8) 0.009(10)
C19 0.042(8) 0.074(14) 0.051(9) -0.041(16) 0.030(7) -0.001(16)
C20 0.064(13) 0.060(15) 0.049(11) -0.015(11) 0.040(11) -0.026(12)
C21 0.064(13) 0.054(13) 0.040(10) -0.018(10) 0.030(9) -0.019(11)
N1 0.022(7) 0.045(14) 0.037(8) -0.005(7) 0.007(6) -0.012(7)
N2 0.045(9) 0.056(12) 0.033(8) 0.002(8) 0.023(7) -0.002(8)
N3 0.046(7) 0.057(10) 0.042(7) -0.021(14) 0.027(6) -0.027(14)
N4 0.027(8) 0.058(11) 0.038(8) 0.001(8) 0.012(7) -0.002(8)
N5 0.048(8) 0.070(12) 0.033(7) 0.013(14) 0.020(6) 0.006(15)
N6 0.061(9) 0.050(14) 0.040(7) -0.018(10) 0.037(7) -0.021(11)
O1 0.041(7) 0.029(8) 0.049(8) 0.003(7) 0.016(6) 0.005(6)
O2 0.028(6) 0.020(7) 0.038(6) 0.011(6) 0.009(5) 0.005(6)
O3 0.070(11) 0.048(10) 0.051(9) 0.005(8) 0.011(8) 0.030(9)
O4 0.052(7) 0.032(9) 0.024(6) 0.001(6) 0.008(5) 0.007(6)
O5 0.018(5) 0.058(11) 0.018(5) 0.013(5) 0.010(4) -0.010(5)
O6 0.055(8) 0.032(8) 0.072(9) -0.019(7) 0.041(7) -0.006(7)
O1W 0.28(8) 1.0(3) 0.29(7) 0.08(16) 0.21(8) 0.33(14)

loop_
_atom_type_symbol
_atom_type_description
_atom_type_scat_dispersion_real
_atom_type_scat_dispersion_imag
_atom_type_scat_source
C C 0.0033 0.0016 'International Tables Vol C Tables 4.2.6.8 and 6.1.1.4'
H H 0.0000 0.0000 'International Tables Vol C Tables 4.2.6.8 and 6.1.1.4'
N N 0.0061 0.0033 'International Tables Vol C Tables 4.2.6.8 and 6.1.1.4'
O O 0.0106 0.0060 'International Tables Vol C Tables 4.2.6.8 and 6.1.1.4'
Cd Cd -0.8075 1.2024 'International Tables Vol C Tables 4.2.6.8 and 6.1.1.4'

loop_
_geom_angle_atom_site_label_1
_geom_angle_atom_site_label_2
_geom_angle_atom_site_label_3
_geom_angle
_geom_angle_site_symmetry_1
_geom_angle_site_symmetry_3
O6 Cd1 O1 170.0(5) 1_545 3_535
O6 Cd1 O2 89.5(5) 1_545 2_545
O1 Cd1 O2 95.8(5) 3_535 2_545
O6 Cd1 O2 101.7(5) 1_545 3_545
O1 Cd1 O2 86.3(4) 3_535 3_545
O2 Cd1 O2 95.2(3) 2_545 3_545
O6 Cd1 O4 90.4(5) 1_545 4_536
O1 Cd1 O4 83.0(5) 3_535 4_536
O2 Cd1 O4 170.2(4) 2_545 4_536
O2 Cd1 O4 94.4(4) 3_545 4_536
O6 Cd1 O5 90.4(4) 1_545 1_535
O1 Cd1 O5 81.5(4) 3_535 1_535
O2 Cd1 O5 87.1(4) 2_545 1_535
O2 Cd1 O5 167.7(4) 3_545 1_535
O4 Cd1 O5 83.1(4) 4_536 1_535
O1 C1 O2 125.7(17) . .
O1 C1 C2 119.1(15) . .
O2 C1 C2 115(2) . .
C6 C2 C3 110.4(13) . .
C6 C2 C1 112.5(14) . .
C3 C2 C1 107.9(14) . .
C6 C2 H2A 108.6 . .
C3 C2 H2A 108.6 . .
C1 C2 H2A 108.6 . .
C4 C3 C2 111.8(15) . .
C4 C3 H3A 109.3 . .
C2 C3 H3A 109.3 . .
C4 C3 H3B 109.3 . .
C2 C3 H3B 109.3 . .
H3A C3 H3B 107.9 . .
N1 C4 C3 110.9(15) . .
N1 C4 H4A 109.5 . .
C3 C4 H4A 109.5 . .
N1 C4 H4B 109.5 . .
C3 C4 H4B 109.5 . .
H4A C4 H4B 108.0 . .
N1 C5 C6 110.0(15) . .
N1 C5 H5A 109.7 . .
C6 C5 H5A 109.7 . .
N1 C5 H5B 109.7 . .
C6 C5 H5B 109.7 . .
H5A C5 H5B 108.2 . .
C2 C6 C5 110.3(15) . .
C2 C6 H6A 109.6 . .
C5 C6 H6A 109.6 . .
C2 C6 H6B 109.6 . .
C5 C6 H6B 109.6 . .
H6A C6 H6B 108.1 . .
N1 C7 N4 118.5(16) . .
N1 C7 N2 117.3(17) . .
N4 C7 N2 124.2(18) . .
N3 C8 N2 125.3(17) . .
N3 C8 N5 119.3(18) . .
N2 C8 N5 115.4(18) . .
N4 C9 N3 125.5(17) . .
N4 C9 N6 117.5(15) . .
N3 C9 N6 116.8(17) . .
O4 C10 O3 123.6(19) . .
O4 C10 C11 125(2) . .
O3 C10 C11 111(2) . .
C15 C11 C10 115(2) . .
C15 C11 C12 110.4(15) . .
C10 C11 C12 107.6(15) . .
C15 C11 H11A 107.7 . .
C10 C11 H11A 107.7 . .
C12 C11 H11A 107.7 . .
C11 C12 C13 111.9(16) . .
C11 C12 H12A 109.2 . .
C13 C12 H12A 109.2 . .
C11 C12 H12B 109.2 . .
C13 C12 H12B 109.2 . .
H12A C12 H12B 107.9 . .
N5 C13 C12 109.5(18) . .
N5 C13 H13A 109.8 . .
C12 C13 H13A 109.8 . .
N5 C13 H13B 109.8 . .
C12 C13 H13B 109.8 . .
H13A C13 H13B 108.2 . .
N5 C14 C15 110.6(14) . .
N5 C14 H14A 109.5 . .
C15 C14 H14A 109.5 . .
N5 C14 H14B 109.5 . .
C15 C14 H14B 109.5 . .
H14A C14 H14B 108.1 . .
C11 C15 C14 114.2(18) . .
C11 C15 H15A 108.7 . .
C14 C15 H15A 108.7 . .
C11 C15 H15B 108.7 . .
C14 C15 H15B 108.7 . .
H15A C15 H15B 107.6 . .
O5 C16 O6 119.5(17) . .
O5 C16 C17 120.9(17) . .
O6 C16 C17 119.5(17) . .
C18 C17 C16 112.5(14) . .
C18 C17 C21 111.0(13) . .
C16 C17 C21 108.6(13) . .
C18 C17 H17A 108.2 . .
C16 C17 H17A 108.2 . .
C21 C17 H17A 108.2 . .
C17 C18 C19 114.1(17) . .
C17 C18 H18A 108.7 . .
C19 C18 H18A 108.7 . .
C17 C18 H18B 108.7 . .
C19 C18 H18B 108.7 . .
H18A C18 H18B 107.6 . .
N6 C19 C18 111.5(14) . .
N6 C19 H19A 109.3 . .
C18 C19 H19A 109.3 . .
N6 C19 H19B 109.3 . .
C18 C19 H19B 109.3 . .
H19A C19 H19B 108.0 . .
N6 C20 C21 108.5(18) . .
N6 C20 H20A 110.0 . .
C21 C20 H20A 110.0 . .
N6 C20 H20B 110.0 . .
C21 C20 H20B 110.0 . .
H20A C20 H20B 108.4 . .
C20 C21 C17 111.5(16) . .
C20 C21 H21A 109.3 . .
C17 C21 H21A 109.3 . .
C20 C21 H21B 109.3 . .
C17 C21 H21B 109.3 . .
H21A C21 H21B 108.0 . .
C7 N1 C5 122.7(15) . .
C7 N1 C4 121.3(16) . .
C5 N1 C4 113.4(14) . .
C7 N2 C8 114.2(15) . .
C8 N3 C9 115.4(17) . .
C9 N4 C7 114.3(15) . .
C8 N5 C14 122.4(19) . .
C8 N5 C13 119.4(16) . .
C14 N5 C13 117.2(18) . .
C9 N6 C20 120.9(14) . .
C9 N6 C19 121.5(18) . .
C20 N6 C19 117.5(17) . .
C1 O1 Cd1 131.9(11) . 3_465
C1 O2 Cd1 118.8(13) . 2_565
C1 O2 Cd1 123.9(11) . 3_455
Cd1 O2 Cd1 112.9(5) 2_565 3_455
C10 O3 H3 109.5 . .
C10 O4 Cd1 134.1(14) . 4_566
C16 O5 Cd1 133.4(10) . 1_575
C16 O6 Cd1 121.7(12) . 1_565

loop_
_geom_bond_atom_site_label_1
_geom_bond_atom_site_label_2
_geom_bond_distance
_geom_bond_site_symmetry_2
Cd1 O6 2.220(13) 1_545
Cd1 O1 2.238(13) 3_535
Cd1 O2 2.261(11) 2_545
Cd1 O2 2.308(12) 3_545
Cd1 O4 2.332(11) 4_536
Cd1 O5 2.405(11) 1_535
C1 O1 1.18(3) .
C1 O2 1.29(2) .
C1 C2 1.55(2) .
C2 C6 1.52(2) .
C2 C3 1.53(2) .
C2 H2A 0.9800 .
C3 C4 1.52(2) .
C3 H3A 0.9700 .
C3 H3B 0.9700 .
C4 N1 1.47(2) .
C4 H4A 0.9700 .
C4 H4B 0.9700 .
C5 N1 1.44(2) .
C5 C6 1.53(2) .
C5 H5A 0.9700 .
C5 H5B 0.9700 .
C6 H6A 0.9700 .
C6 H6B 0.9700 .
C7 N1 1.34(2) .
C7 N4 1.36(2) .
C7 N2 1.36(2) .
C8 N3 1.30(2) .
C8 N2 1.36(2) .
C8 N5 1.36(2) .
C9 N4 1.33(2) .
C9 N3 1.35(2) .
C9 N6 1.38(2) .
C10 O4 1.18(2) .
C10 O3 1.32(3) .
C10 C11 1.52(3) .
C11 C15 1.49(3) .
C11 C12 1.54(2) .
C11 H11A 0.9800 .
C12 C13 1.54(2) .
C12 H12A 0.9700 .
C12 H12B 0.9700 .
C13 N5 1.45(3) .
C13 H13A 0.9700 .
C13 H13B 0.9700 .
C14 N5 1.43(2) .
C14 C15 1.52(2) .
C14 H14A 0.9700 .
C14 H14B 0.9700 .
C15 H15A 0.9700 .
C15 H15B 0.9700 .
C16 O5 1.26(2) .
C16 O6 1.25(3) .
C16 C17 1.50(2) .
C17 C18 1.48(2) .
C17 C21 1.56(2) .
C17 H17A 0.9800 .
C18 C19 1.51(2) .
C18 H18A 0.9700 .
C18 H18B 0.9700 .
C19 N6 1.422(19) .
C19 H19A 0.9700 .
C19 H19B 0.9700 .
C20 N6 1.43(3) .
C20 C21 1.54(3) .
C20 H20A 0.9700 .
C20 H20B 0.9700 .
C21 H21A 0.9700 .
C21 H21B 0.9700 .
O1 Cd1 2.238(13) 3_465
O2 Cd1 2.261(11) 2_565
O2 Cd1 2.308(12) 3_455
O3 H3 0.8200 .
O4 Cd1 2.332(11) 4_566
O5 Cd1 2.405(11) 1_575
O6 Cd1 2.220(13) 1_565
